data_7052610
loop_
_publ_author_name
'Lee, Yu Jin'
'Kim, Eun Young'
'Kim, Soo Hyun'
'Jang, Seung Pyo'
'Lee, Tae Geum'
'Kim, Cheal'
'Kim, Sung-Jin'
'Kim, Youngmee'

_publ_section_title
;
 Synthesis, crystal structures, photoluminescence, and catalytic
 reactivity of novel coordination polymers (0-D, 1-D, 2-D to 3-D)
 constructed from cis-1,2-cyclohexanedicarboxylic acid and various
 bipyridyl ligands
;
_journal_issue 4
_journal_name_full 'New Journal of Chemistry'
_journal_page_first 833
_journal_paper_doi 10.1039/c0nj00869a
_journal_volume 35
_journal_year 2011
_chemical_formula_sum 'C28 H44 N2 O14 Zn2'
_chemical_formula_weight 763.4
_chemical_name_systematic
;
?
;
_space_group_IT_number 2
_symmetry_cell_setting triclinic
_symmetry_space_group_name_Hall '-P 1'
_symmetry_space_group_name_H-M 'P -1'
_atom_sites_solution_hydrogens geom
_atom_sites_solution_primary direct
_atom_sites_solution_secondary difmap
_audit_creation_method SHELXTL
_cell_angle_alpha 89.324(2)
_cell_angle_beta 86.923(2)
_cell_angle_gamma 86.978(2)
_cell_formula_units_Z 1
_cell_length_a 5.8322(6)
_cell_length_b 10.6119(10)
_cell_length_c 13.5639(13)
_cell_measurement_reflns_used 2102
_cell_measurement_temperature 293(2)
_cell_measurement_theta_max 27.14
_cell_measurement_theta_min 2.45
_cell_volume 837.07(14)
_computing_cell_refinement 'Bruker SMART'
_computing_data_collection 'Bruker SMART'
_computing_data_reduction 'Bruker SAINT'
_computing_molecular_graphics 'Bruker SHELXTL'
_computing_publication_material 'Bruker SHELXTL'
_computing_structure_refinement 'SHELXL-97 (Sheldrick, 1997)'
_computing_structure_solution 'SHELXS-97 (Sheldrick, 1990)'
_diffrn_ambient_temperature 293(2)
_diffrn_measured_fraction_theta_full 0.976
_diffrn_measured_fraction_theta_max 0.976
_diffrn_measurement_device_type 'CCD area detector'
_diffrn_measurement_method 'phi and omega scans'
_diffrn_radiation_monochromator graphite
_diffrn_radiation_source 'fine-focus sealed tube'
_diffrn_radiation_type MoK\a
_diffrn_radiation_wavelength 0.71073
_diffrn_reflns_av_R_equivalents 0.0323
_diffrn_reflns_av_sigmaI/netI 0.0556
_diffrn_reflns_limit_h_max 7
_diffrn_reflns_limit_h_min -6
_diffrn_reflns_limit_k_max 11
_diffrn_reflns_limit_k_min -13
_diffrn_reflns_limit_l_max 9
_diffrn_reflns_limit_l_min -16
_diffrn_reflns_number 4699
_diffrn_reflns_theta_full 25.99
_diffrn_reflns_theta_max 25.99
_diffrn_reflns_theta_min 1.92
_exptl_absorpt_coefficient_mu 1.501
_exptl_absorpt_correction_type none
_exptl_crystal_colour colorless
_exptl_crystal_density_diffrn 1.506
_exptl_crystal_density_method 'not measured'
_exptl_crystal_description block
_exptl_crystal_F_000 394
_exptl_crystal_size_max 0.15
_exptl_crystal_size_mid 0.10
_exptl_crystal_size_min 0.10
_refine_diff_density_max 0.748
_refine_diff_density_min -0.628
_refine_diff_density_rms 0.087
_refine_ls_extinction_method none
_refine_ls_goodness_of_fit_ref 0.974
_refine_ls_hydrogen_treatment mixed
_refine_ls_matrix_type full
_refine_ls_number_parameters 210
_refine_ls_number_reflns 3206
_refine_ls_number_restraints 4
_refine_ls_restrained_S_all 0.973
_refine_ls_R_factor_all 0.0464
_refine_ls_R_factor_gt 0.0381
_refine_ls_shift/su_max 0.001
_refine_ls_shift/su_mean 0.000
_refine_ls_structure_factor_coef Fsqd
_refine_ls_weighting_details 'calc w=1/[\s^2^(Fo^2^)+(0.0529P)^2^+0.0000P] where P=(Fo^2^+2Fc^2^)/3'
_refine_ls_weighting_scheme calc
_refine_ls_wR_factor_gt 0.0939
_refine_ls_wR_factor_ref 0.0958
_reflns_number_gt 2574
_reflns_number_total 3206
_reflns_threshold_expression >2sigma(I)
_cod_data_source_file c0nj00869a.txt
_cod_data_source_block 2
_cod_depositor_comments
;
The following automatic conversions were performed:
'_symmetry_cell_setting' value 'Triclinic' changed to 'triclinic'
according to '/home/saulius/struct/CIF-dictionaries/cif_core.dic'
dictionary named 'cif_core.dic' version 2.4.1 from 2010-06-29.

Automatic conversion script
Id: cif_fix_enum 1555 2011-01-17 13:19:09Z saulius 
;
_cod_original_sg_symbol_H-M P-1
_cod_database_code 7052610

loop_
_symmetry_equiv_pos_as_xyz
'x, y, z'
'-x, -y, -z'

loop_
_atom_site_label
_atom_site_type_symbol
_atom_site_fract_x
_atom_site_fract_y
_atom_site_fract_z
_atom_site_U_iso_or_equiv
_atom_site_adp_type
_atom_site_occupancy
_atom_site_symmetry_multiplicity
_atom_site_calc_flag
_atom_site_refinement_flags
_atom_site_disorder_assembly
_atom_site_disorder_group
Zn1 Zn 0.69627(6) 0.58755(3) 0.86369(2) 0.03050(13) Uani 1 1 d . . .
O1 O 0.3724(4) 0.52538(19) 0.88264(17) 0.0394(5) Uani 1 1 d D . .
H1A H 0.355(6) 0.4602(18) 0.9199(19) 0.047 Uiso 1 1 d D . .
H1B H 0.260(4) 0.577(2) 0.900(2) 0.047 Uiso 1 1 d D . .
O11 O 0.7049(3) 0.67885(18) 0.99317(15) 0.0344(5) Uani 1 1 d . . .
O12 O 1.0256(4) 0.71384(19) 0.90682(15) 0.0388(5) Uani 1 1 d . . .
O13 O 1.1388(4) 0.57122(18) 1.10518(17) 0.0408(5) Uani 1 1 d . . .
O14 O 1.0763(5) 0.5780(2) 1.26516(19) 0.0712(8) Uani 1 1 d . . .
N21 N 0.6438(4) 0.7009(2) 0.74605(18) 0.0331(6) Uani 1 1 d . . .
C11 C 0.9006(5) 0.7282(2) 0.9841(2) 0.0309(7) Uani 1 1 d . . .
C12 C 0.9646(5) 0.8114(3) 1.0673(2) 0.0331(7) Uani 1 1 d . . .
H12 H 0.8589 0.8862 1.0655 0.040 Uiso 1 1 calc R . .
C13 C 0.9229(5) 0.7514(3) 1.1697(2) 0.0367(7) Uani 1 1 d . . .
H13 H 0.7594 0.7341 1.1771 0.044 Uiso 1 1 calc R . .
C14 C 0.9701(7) 0.8448(3) 1.2506(3) 0.0609(11) Uani 1 1 d . . .
H14A H 0.9540 0.8035 1.3146 0.073 Uiso 1 1 calc R . .
H14B H 0.8575 0.9153 1.2495 0.073 Uiso 1 1 calc R . .
C15 C 1.2123(8) 0.8938(4) 1.2360(3) 0.0687(12) Uani 1 1 d . . .
H15A H 1.2337 0.9561 1.2861 0.082 Uiso 1 1 calc R . .
H15B H 1.3251 0.8245 1.2443 0.082 Uiso 1 1 calc R . .
C16 C 1.2514(7) 0.9528(3) 1.1346(3) 0.0642(11) Uani 1 1 d . . .
H16A H 1.4087 0.9782 1.1264 0.077 Uiso 1 1 calc R . .
H16B H 1.1500 1.0276 1.1288 0.077 Uiso 1 1 calc R . .
C17 C 1.2062(6) 0.8603(3) 1.0538(3) 0.0450(8) Uani 1 1 d . . .
H17A H 1.3186 0.7897 1.0552 0.054 Uiso 1 1 calc R . .
H17B H 1.2235 0.9018 0.9900 0.054 Uiso 1 1 calc R . .
C18 C 1.0585(5) 0.6261(3) 1.1821(2) 0.0375(7) Uani 1 1 d . . .
C21 C 0.4443(5) 0.7690(3) 0.7403(2) 0.0415(8) Uani 1 1 d . . .
H21 H 0.3351 0.7655 0.7927 0.050 Uiso 1 1 calc R . .
C22 C 0.3955(6) 0.8438(3) 0.6598(3) 0.0482(9) Uani 1 1 d . . .
H22 H 0.2555 0.8900 0.6589 0.058 Uiso 1 1 calc R . .
C23 C 0.5527(7) 0.8509(3) 0.5804(2) 0.0465(9) Uani 1 1 d . . .
C24 C 0.7565(7) 0.7820(3) 0.5876(3) 0.0565(10) Uani 1 1 d . . .
H24 H 0.8691 0.7849 0.5365 0.068 Uiso 1 1 calc R . .
C25 C 0.7957(6) 0.7085(3) 0.6697(3) 0.0503(9) Uani 1 1 d . . .
H25 H 0.9349 0.6619 0.6720 0.060 Uiso 1 1 calc R . .
C26 C 0.4999(9) 0.9317(3) 0.4907(3) 0.0670(12) Uani 1 1 d . . .
H26A H 0.6131 0.9103 0.4377 0.080 Uiso 1 1 calc R . .
H26B H 0.3504 0.9120 0.4689 0.080 Uiso 1 1 calc R . .
O1W O 0.7244(8) 0.3500(4) 0.5565(4) 0.1261(14) Uiso 1 1 d D . .
H1WA H 0.580(5) 0.381(5) 0.587(4) 0.151 Uiso 1 1 d D . .
H1WB H 0.797(9) 0.403(4) 0.508(3) 0.151 Uiso 1 1 d D . .
O2W O 0.2815(10) 0.4708(5) 0.5945(4) 0.174(2) Uiso 1 1 d . . .

loop_
_atom_site_aniso_label
_atom_site_aniso_U_11
_atom_site_aniso_U_22
_atom_site_aniso_U_33
_atom_site_aniso_U_23
_atom_site_aniso_U_13
_atom_site_aniso_U_12
Zn1 0.0345(2) 0.0278(2) 0.0292(2) 0.01001(14) -0.00606(14) 0.00107(13)
O1 0.0344(12) 0.0355(13) 0.0481(14) 0.0140(10) -0.0009(10) -0.0033(9)
O11 0.0333(11) 0.0329(11) 0.0371(12) 0.0044(9) -0.0046(9) -0.0014(9)
O12 0.0442(12) 0.0407(12) 0.0307(12) 0.0058(10) 0.0013(10) 0.0010(10)
O13 0.0461(13) 0.0294(11) 0.0460(14) 0.0041(10) -0.0077(11) 0.0097(10)
O14 0.108(2) 0.0564(16) 0.0478(16) 0.0214(13) -0.0138(16) 0.0104(15)
N21 0.0383(14) 0.0312(13) 0.0299(14) 0.0097(11) -0.0050(11) -0.0024(11)
C11 0.0389(17) 0.0203(14) 0.0334(17) 0.0072(12) -0.0077(14) 0.0043(12)
C12 0.0401(17) 0.0244(15) 0.0345(17) 0.0028(13) -0.0060(14) 0.0058(12)
C13 0.0406(18) 0.0346(17) 0.0344(18) 0.0005(14) -0.0041(14) 0.0057(13)
C14 0.094(3) 0.048(2) 0.039(2) -0.0081(17) -0.014(2) 0.018(2)
C15 0.093(3) 0.053(2) 0.064(3) -0.009(2) -0.037(2) -0.010(2)
C16 0.078(3) 0.041(2) 0.077(3) 0.006(2) -0.031(2) -0.0169(18)
C17 0.050(2) 0.0318(17) 0.055(2) 0.0098(16) -0.0125(17) -0.0094(14)
C18 0.0417(18) 0.0314(16) 0.0397(19) 0.0085(15) -0.0082(15) -0.0025(14)
C21 0.0444(19) 0.0398(18) 0.0392(19) 0.0144(15) 0.0034(15) 0.0017(15)
C22 0.057(2) 0.0397(19) 0.047(2) 0.0156(16) -0.0127(18) 0.0084(16)
C23 0.081(3) 0.0302(17) 0.0284(17) 0.0077(14) -0.0090(18) -0.0010(17)
C24 0.076(3) 0.050(2) 0.040(2) 0.0173(17) 0.0166(19) 0.0053(19)
C25 0.049(2) 0.050(2) 0.049(2) 0.0219(17) 0.0085(17) 0.0079(16)
C26 0.124(4) 0.043(2) 0.034(2) 0.0152(17) -0.014(2) 0.002(2)

loop_
_atom_type_symbol
_atom_type_description
_atom_type_scat_dispersion_real
_atom_type_scat_dispersion_imag
_atom_type_scat_source
C C 0.0033 0.0016 'International Tables Vol C Tables 4.2.6.8 and 6.1.1.4'
H H 0.0000 0.0000 'International Tables Vol C Tables 4.2.6.8 and 6.1.1.4'
N N 0.0061 0.0033 'International Tables Vol C Tables 4.2.6.8 and 6.1.1.4'
O O 0.0106 0.0060 'International Tables Vol C Tables 4.2.6.8 and 6.1.1.4'
Zn Zn 0.2839 1.4301 'International Tables Vol C Tables 4.2.6.8 and 6.1.1.4'

loop_
_geom_angle_atom_site_label_1
_geom_angle_atom_site_label_2
_geom_angle_atom_site_label_3
_geom_angle
_geom_angle_site_symmetry_1
_geom_angle_site_symmetry_3
_geom_angle_publ_flag
O13 Zn1 N21 138.92(10) 2_767 . ?
O13 Zn1 O11 100.78(9) 2_767 . ?
N21 Zn1 O11 114.56(9) . . ?
O13 Zn1 O1 97.25(9) 2_767 . ?
N21 Zn1 O1 97.87(9) . . ?
O11 Zn1 O1 97.96(9) . . ?
Zn1 O1 H1A 117(2) . . ?
Zn1 O1 H1B 120(2) . . ?
H1A O1 H1B 105(3) . . ?
C11 O11 Zn1 101.69(18) . . ?
C18 O13 Zn1 111.42(19) . 2_767 ?
C25 N21 C21 117.0(3) . . ?
C25 N21 Zn1 123.0(2) . . ?
C21 N21 Zn1 120.0(2) . . ?
O12 C11 O11 120.7(3) . . ?
O12 C11 C12 122.0(3) . . ?
O11 C11 C12 117.1(3) . . ?
C11 C12 C17 114.0(3) . . ?
C11 C12 C13 113.1(2) . . ?
C17 C12 C13 111.6(3) . . ?
C11 C12 H12 105.8 . . ?
C17 C12 H12 105.8 . . ?
C13 C12 H12 105.8 . . ?
C18 C13 C14 111.6(3) . . ?
C18 C13 C12 113.0(3) . . ?
C14 C13 C12 110.4(3) . . ?
C18 C13 H13 107.2 . . ?
C14 C13 H13 107.2 . . ?
C12 C13 H13 107.2 . . ?
C13 C14 C15 111.3(3) . . ?
C13 C14 H14A 109.4 . . ?
C15 C14 H14A 109.4 . . ?
C13 C14 H14B 109.4 . . ?
C15 C14 H14B 109.4 . . ?
H14A C14 H14B 108.0 . . ?
C16 C15 C14 111.6(3) . . ?
C16 C15 H15A 109.3 . . ?
C14 C15 H15A 109.3 . . ?
C16 C15 H15B 109.3 . . ?
C14 C15 H15B 109.3 . . ?
H15A C15 H15B 108.0 . . ?
C15 C16 C17 111.0(3) . . ?
C15 C16 H16A 109.4 . . ?
C17 C16 H16A 109.4 . . ?
C15 C16 H16B 109.4 . . ?
C17 C16 H16B 109.4 . . ?
H16A C16 H16B 108.0 . . ?
C16 C17 C12 111.4(3) . . ?
C16 C17 H17A 109.4 . . ?
C12 C17 H17A 109.4 . . ?
C16 C17 H17B 109.4 . . ?
C12 C17 H17B 109.4 . . ?
H17A C17 H17B 108.0 . . ?
O14 C18 O13 122.0(3) . . ?
O14 C18 C13 120.3(3) . . ?
O13 C18 C13 117.6(3) . . ?
N21 C21 C22 122.4(3) . . ?
N21 C21 H21 118.8 . . ?
C22 C21 H21 118.8 . . ?
C21 C22 C23 120.5(3) . . ?
C21 C22 H22 119.8 . . ?
C23 C22 H22 119.8 . . ?
C24 C23 C22 116.5(3) . . ?
C24 C23 C26 122.4(3) . . ?
C22 C23 C26 121.1(3) . . ?
C23 C24 C25 120.5(3) . . ?
C23 C24 H24 119.8 . . ?
C25 C24 H24 119.8 . . ?
N21 C25 C24 123.1(3) . . ?
N21 C25 H25 118.5 . . ?
C24 C25 H25 118.5 . . ?
C26 C26 C23 113.5(4) 2_676 . ?
C26 C26 H26A 108.9 2_676 . ?
C23 C26 H26A 108.9 . . ?
C26 C26 H26B 108.9 2_676 . ?
C23 C26 H26B 108.9 . . ?
H26A C26 H26B 107.7 . . ?
H1WA O1W H1WB 117(5) . . ?

loop_
_geom_bond_atom_site_label_1
_geom_bond_atom_site_label_2
_geom_bond_distance
_geom_bond_site_symmetry_2
_geom_bond_publ_flag
Zn1 O13 1.9489(19) 2_767 ?
Zn1 N21 2.014(2) . ?
Zn1 O11 2.020(2) . ?
Zn1 O1 2.036(2) . ?
O1 H1A 0.86(2) . ?
O1 H1B 0.86(2) . ?
O11 C11 1.280(3) . ?
O12 C11 1.250(4) . ?
O13 C18 1.257(4) . ?
O13 Zn1 1.9489(19) 2_767 ?
O14 C18 1.238(4) . ?
N21 C25 1.331(4) . ?
N21 C21 1.342(4) . ?
C11 C12 1.515(4) . ?
C12 C17 1.528(4) . ?
C12 C13 1.535(4) . ?
C12 H12 0.9800 . ?
C13 C18 1.523(4) . ?
C13 C14 1.532(5) . ?
C13 H13 0.9800 . ?
C14 C15 1.533(6) . ?
C14 H14A 0.9700 . ?
C14 H14B 0.9700 . ?
C15 C16 1.517(5) . ?
C15 H15A 0.9700 . ?
C15 H15B 0.9700 . ?
C16 C17 1.522(5) . ?
C16 H16A 0.9700 . ?
C16 H16B 0.9700 . ?
C17 H17A 0.9700 . ?
C17 H17B 0.9700 . ?
C21 C22 1.376(4) . ?
C21 H21 0.9300 . ?
C22 C23 1.380(5) . ?
C22 H22 0.9300 . ?
C23 C24 1.370(5) . ?
C23 C26 1.515(4) . ?
C24 C25 1.375(4) . ?
C24 H24 0.9300 . ?
C25 H25 0.9300 . ?
C26 C26 1.475(7) 2_676 ?
C26 H26A 0.9700 . ?
C26 H26B 0.9700 . ?
O1W H1WA 0.96(4) . ?
O1W H1WB 0.96(4) . ?

loop_
_geom_torsion_atom_site_label_1
_geom_torsion_atom_site_label_2
_geom_torsion_atom_site_label_3
_geom_torsion_atom_site_label_4
_geom_torsion
_geom_torsion_site_symmetry_1
_geom_torsion_site_symmetry_2
_geom_torsion_site_symmetry_3
_geom_torsion_site_symmetry_4
_geom_torsion_publ_flag
O13 Zn1 O11 C11 85.03(17) 2_767 . . . ?
N21 Zn1 O11 C11 -73.52(18) . . . . ?
O1 Zn1 O11 C11 -175.98(16) . . . . ?
O13 Zn1 N21 C25 -28.5(3) 2_767 . . . ?
O11 Zn1 N21 C25 118.3(3) . . . . ?
O1 Zn1 N21 C25 -139.2(3) . . . . ?
O13 Zn1 N21 C21 148.5(2) 2_767 . . . ?
O11 Zn1 N21 C21 -64.6(3) . . . . ?
O1 Zn1 N21 C21 37.9(3) . . . . ?
Zn1 O11 C11 O12 1.4(3) . . . . ?
Zn1 O11 C11 C12 177.17(18) . . . . ?
O12 C11 C12 C17 -7.8(4) . . . . ?
O11 C11 C12 C17 176.5(2) . . . . ?
O12 C11 C12 C13 -136.6(3) . . . . ?
O11 C11 C12 C13 47.7(3) . . . . ?
C11 C12 C13 C18 59.4(3) . . . . ?
C17 C12 C13 C18 -70.7(3) . . . . ?
C11 C12 C13 C14 -174.9(3) . . . . ?
C17 C12 C13 C14 55.1(3) . . . . ?
C18 C13 C14 C15 71.6(4) . . . . ?
C12 C13 C14 C15 -54.9(4) . . . . ?
C13 C14 C15 C16 55.8(4) . . . . ?
C14 C15 C16 C17 -55.7(4) . . . . ?
C15 C16 C17 C12 55.7(4) . . . . ?
C11 C12 C17 C16 174.7(2) . . . . ?
C13 C12 C17 C16 -55.8(3) . . . . ?
Zn1 O13 C18 O14 -3.5(4) 2_767 . . . ?
Zn1 O13 C18 C13 -179.5(2) 2_767 . . . ?
C14 C13 C18 O14 41.6(4) . . . . ?
C12 C13 C18 O14 166.7(3) . . . . ?
C14 C13 C18 O13 -142.3(3) . . . . ?
C12 C13 C18 O13 -17.2(4) . . . . ?
C25 N21 C21 C22 0.0(5) . . . . ?
Zn1 N21 C21 C22 -177.2(2) . . . . ?
N21 C21 C22 C23 0.4(5) . . . . ?
C21 C22 C23 C24 -1.0(5) . . . . ?
C21 C22 C23 C26 179.2(3) . . . . ?
C22 C23 C24 C25 1.2(5) . . . . ?
C26 C23 C24 C25 -179.0(3) . . . . ?
C21 N21 C25 C24 0.2(5) . . . . ?
Zn1 N21 C25 C24 177.3(3) . . . . ?
C23 C24 C25 N21 -0.9(6) . . . . ?
C24 C23 C26 C26 -108.6(6) . . . 2_676 ?
C22 C23 C26 C26 71.2(6) . . . 2_676 ?
